data_7027404
loop_
_publ_author_name
'Baker, Paul K.'
'Drew, Michael G. B.'
'Evans, Deborah S.'
'Johans, Archie W.'
'Meehan, Margaret M.'

_publ_section_title
;
 Synthesis, molecular structures, fluxional properties and catalytic
 activity of a series of alkyne complexes of molybdenum(II) and
 tungsten(II) containing phosphite donor ligands
;
_journal_issue 15
_journal_name_full 'Journal of the Chemical Society, Dalton Transactions'
_journal_page_first 2541
_journal_paper_doi 10.1039/a902224d
_journal_year 1999
_chemical_formula_moiety W(CO)(MeCCPh)I2(P(OPr)3)2
_chemical_formula_sum 'C28 H44 I2 O7 P2 W'
_chemical_formula_weight 992.22
_chemical_name_systematic
; 
 ? 
;
_space_group_IT_number 14
_symmetry_cell_setting monoclinic
_symmetry_space_group_name_Hall '-P 2yn'
_symmetry_space_group_name_H-M 'P 1 21/n 1'
_atom_sites_solution_hydrogens geom
_atom_sites_solution_primary direct
_atom_sites_solution_secondary difmap
_audit_creation_method SHELXL-97
_cell_angle_alpha 90.00
_cell_angle_beta 97.944(10)
_cell_angle_gamma 90.00
_cell_formula_units_Z 4
_cell_length_a 12.498(14)
_cell_length_b 16.916(17)
_cell_length_c 18.95(2)
_cell_measurement_temperature 293(2)
_cell_volume 3968(7)
_computing_cell_refinement XDS
_computing_data_collection 'XDS (Kabsch, 1991)'
_computing_data_reduction XDS
_computing_molecular_graphics PLATON(Spek,1994)
_computing_structure_refinement 'SHELXL-93 (Sheldrick, 1993)'
_computing_structure_solution 'SHELXS-86 (Sheldrick, 1990)'
_diffrn_ambient_temperature 293(2)
_diffrn_measurement_device 'Marresearch Image Plate'
_diffrn_measurement_method '95 frames at 2^o intervals, counting time 2 min.'
_diffrn_radiation_monochromator graphite
_diffrn_radiation_source 'fine-focus sealed tube'
_diffrn_radiation_type MoK\a
_diffrn_radiation_wavelength 0.71073
_diffrn_reflns_av_R_equivalents 0.0741
_diffrn_reflns_av_sigmaI/netI 0.1078
_diffrn_reflns_limit_h_max 12
_diffrn_reflns_limit_h_min 0
_diffrn_reflns_limit_k_max 19
_diffrn_reflns_limit_k_min -20
_diffrn_reflns_limit_l_max 22
_diffrn_reflns_limit_l_min -23
_diffrn_reflns_number 10013
_diffrn_reflns_theta_max 25.91
_diffrn_reflns_theta_min 2.20
_diffrn_standards_number n/a
_exptl_absorpt_coefficient_mu 4.581
_exptl_absorpt_correction_T_max 1.000
_exptl_absorpt_correction_T_min 0.432
_exptl_absorpt_correction_type 'DIFABS(Stuart and Walker, 1983)'
_exptl_crystal_density_diffrn 1.661
_exptl_crystal_density_method 'not measured'
_exptl_crystal_F_000 1912
_refine_diff_density_max 2.717
_refine_diff_density_min -1.647
_refine_diff_density_rms 0.231
_refine_ls_extinction_coef 0.00000(11)
_refine_ls_extinction_expression Fc^*^=kFc[1+0.001xFc^2^\l^3^/sin(2\q)]^-1/4^
_refine_ls_extinction_method SHELXL
_refine_ls_goodness_of_fit_ref 1.128
_refine_ls_hydrogen_treatment mixed
_refine_ls_matrix_type full
_refine_ls_number_parameters 200
_refine_ls_number_reflns 6190
_refine_ls_number_restraints 6
_refine_ls_restrained_S_all 1.128
_refine_ls_R_factor_all 0.1761
_refine_ls_R_factor_gt 0.0901
_refine_ls_shift/su_max 0.341
_refine_ls_shift/su_mean 0.028
_refine_ls_structure_factor_coef Fsqd
_refine_ls_weighting_details 'w=1/[\s^2^(Fo^2^)+(0.1296P)^2^+1.3317P] where P=(Fo^2^+2Fc^2^)/3'
_refine_ls_weighting_scheme calc
_refine_ls_wR_factor_gt 0.2215
_refine_ls_wR_factor_ref 0.2621
_reflns_number_gt 3391
_reflns_number_total 6190
_reflns_threshold_expression >2sigma(I)
_cod_data_source_file 902224dsup1.cif
_cod_data_source_block 16
_cod_depositor_comments
;
The following automatic conversions were performed:

'_refine_ls_weighting_scheme' value 'calc
w=1/[\s^2^(Fo^2^)+(0.1296P)^2^+1.3317P] where P=(Fo^2^+2Fc^2^)/3' was
changed to 'calc'. New tag '_refine_ls_weighting_details' was
created. The value of the new tag was set to
'w=1/[\s^2^(Fo^2^)+(0.1296P)^2^+1.3317P] where P=(Fo^2^+2Fc^2^)/3'.

Automatic conversion script
Id: cif_fix_values 3143 2015-03-26 13:38:13Z robertas 
;
_cod_original_cell_volume 3969(8)
_cod_original_sg_symbol_H-M P21/n
_cod_database_code 7027404

loop_
_symmetry_equiv_pos_as_xyz
'x, y, z'
'-x+1/2, y+1/2, -z+1/2'
'-x, -y, -z'
'x-1/2, -y-1/2, z-1/2'

loop_
_atom_site_label
_atom_site_type_symbol
_atom_site_fract_x
_atom_site_fract_y
_atom_site_fract_z
_atom_site_U_iso_or_equiv
_atom_site_adp_type
_atom_site_occupancy
_atom_site_calc_flag
_atom_site_refinement_flags
W1 W 0.42128(7) 0.28255(4) 0.12839(4) 0.0515(3) Uani 1 d .
I2 I 0.32709(13) 0.13340(8) 0.08745(8) 0.0729(5) Uani 1 d .
I3 I 0.40103(17) 0.31909(9) -0.02181(7) 0.0909(6) Uani 1 d .
P7 P 0.6018(5) 0.2185(3) 0.1099(3) 0.0608(14) Uani 1 d .
P4 P 0.2302(5) 0.3209(3) 0.1392(3) 0.0656(16) Uani 1 d .
C100 C 0.4400(18) 0.2297(10) 0.2196(10) 0.058(5) Uiso 1 d .
O100 O 0.4513(15) 0.1985(10) 0.2741(10) 0.093(5) Uiso 1 d .
O71 O 0.6979(15) 0.2691(9) 0.0886(9) 0.090(5) Uiso 1 d .
C72 C 0.706(3) 0.3550(19) 0.0948(19) 0.131(11) Uiso 1 d .
H72 H 0.6423 0.3755 0.1121 0.157 Uiso 1 calc R
C74 C 0.806(5) 0.369(4) 0.152(3) 0.29(3) Uiso 1 d .
H74A H 0.7902 0.3516 0.1971 0.347 Uiso 1 calc R
H74B H 0.8213 0.4250 0.1537 0.347 Uiso 1 calc R
H74C H 0.8669 0.3411 0.1390 0.347 Uiso 1 calc R
C73 C 0.719(4) 0.391(3) 0.028(3) 0.23(2) Uiso 1 d .
H73A H 0.7549 0.4411 0.0373 0.273 Uiso 1 calc R
H73B H 0.6488 0.3999 0.0014 0.273 Uiso 1 calc R
H73C H 0.7606 0.3579 0.0016 0.273 Uiso 1 calc R
C82 C 0.736(2) 0.1184(16) 0.1954(16) 0.105(8) Uiso 1 d .
H82 H 0.7798 0.1205 0.1564 0.126 Uiso 1 calc R
C83 C 0.801(3) 0.148(2) 0.265(2) 0.159(14) Uiso 1 d .
H83A H 0.7951 0.1104 0.3022 0.190 Uiso 1 calc R
H83B H 0.7728 0.1980 0.2775 0.190 Uiso 1 calc R
H83C H 0.8753 0.1538 0.2585 0.190 Uiso 1 calc R
C84 C 0.684(4) 0.040(2) 0.198(2) 0.188(18) Uiso 1 d .
H84A H 0.6316 0.0417 0.2303 0.226 Uiso 1 calc R
H84B H 0.7381 0.0011 0.2138 0.226 Uiso 1 calc R
H84C H 0.6492 0.0261 0.1512 0.226 Uiso 1 calc R
O81 O 0.6447(13) 0.1751(8) 0.1824(8) 0.077(4) Uiso 1 d .
C93 C 0.730(3) 0.1162(18) -0.0250(16) 0.122(10) Uiso 1 d .
H93A H 0.7831 0.1476 0.0038 0.146 Uiso 1 calc R
H93B H 0.7418 0.1190 -0.0739 0.146 Uiso 1 calc R
H93C H 0.7357 0.0622 -0.0092 0.146 Uiso 1 calc R
C94 C 0.532(2) 0.1026(16) -0.0603(15) 0.110(9) Uiso 1 d .
H94A H 0.5276 0.1169 -0.1097 0.131 Uiso 1 calc R
H94B H 0.4657 0.1161 -0.0432 0.131 Uiso 1 calc R
H94C H 0.5442 0.0467 -0.0552 0.131 Uiso 1 calc R
C92 C 0.623(2) 0.1459(14) -0.0184(13) 0.086(7) Uiso 1 d .
H92 H 0.6197 0.2007 -0.0355 0.103 Uiso 1 calc R
O91 O 0.6033(14) 0.1473(9) 0.0540(9) 0.091(5) Uiso 1 d .
O41 O 0.2310(13) 0.4076(8) 0.1662(8) 0.081(4) Uiso 1 d .
C42 C 0.131(3) 0.452(2) 0.1780(19) 0.134(11) Uiso 1 d .
H42 H 0.0682 0.4166 0.1725 0.161 Uiso 1 calc R
C43 C 0.154(3) 0.4839(18) 0.2550(18) 0.136(12) Uiso 1 d .
H43A H 0.1675 0.5397 0.2538 0.163 Uiso 1 calc R
H43B H 0.2159 0.4576 0.2800 0.163 Uiso 1 calc R
H43C H 0.0923 0.4744 0.2790 0.163 Uiso 1 calc R
C44 C 0.117(3) 0.513(2) 0.127(2) 0.161(14) Uiso 1 d .
H44A H 0.0637 0.5498 0.1397 0.193 Uiso 1 calc R
H44B H 0.0939 0.4918 0.0810 0.193 Uiso 1 calc R
H44C H 0.1845 0.5408 0.1272 0.193 Uiso 1 calc R
O51 O 0.163(2) 0.2729(13) 0.1885(12) 0.144(8) Uiso 1 d D
C52 C 0.190(2) 0.2150(17) 0.2432(17) 0.154(14) Uiso 1 d D
H52 H 0.2544 0.1828 0.2420 0.184 Uiso 1 calc R
C53 C 0.181(5) 0.264(3) 0.3088(14) 0.39(5) Uiso 1 d D
H53A H 0.1516 0.2321 0.3434 0.472 Uiso 1 calc R
H53B H 0.1347 0.3084 0.2962 0.472 Uiso 1 calc R
H53C H 0.2516 0.2822 0.3285 0.472 Uiso 1 calc R
C54 C 0.082(4) 0.173(3) 0.240(3) 0.31(3) Uiso 1 d D
H54A H 0.0501 0.1863 0.2823 0.367 Uiso 1 calc R
H54B H 0.0925 0.1173 0.2384 0.367 Uiso 1 calc R
H54C H 0.0346 0.1903 0.1989 0.367 Uiso 1 calc R
O61 O 0.133(2) 0.3234(17) 0.0749(17) 0.179(11) Uiso 1 d .
C62 C 0.102(3) 0.2811(17) 0.0098(17) 0.112(9) Uiso 1 d .
H62 H 0.1648 0.2501 0.0003 0.134 Uiso 1 calc R
C64 C 0.086(4) 0.351(3) -0.048(3) 0.24(3) Uiso 1 d .
H64A H 0.1205 0.3981 -0.0274 0.292 Uiso 1 calc R
H64B H 0.0104 0.3608 -0.0612 0.292 Uiso 1 calc R
H64C H 0.1180 0.3360 -0.0890 0.292 Uiso 1 calc R
C63 C 0.016(5) 0.226(3) 0.019(3) 0.24(3) Uiso 1 d .
H63A H 0.0372 0.1943 0.0603 0.290 Uiso 1 calc R
H63B H 0.0037 0.1921 -0.0225 0.290 Uiso 1 calc R
H63C H -0.0484 0.2545 0.0236 0.290 Uiso 1 calc R
C11 C 0.4868(17) 0.3638(10) 0.2057(10) 0.058(5) Uiso 1 d .
C12 C 0.5250(19) 0.3848(12) 0.2766(11) 0.069(5) Uiso 1 d .
C13 C 0.615(2) 0.3408(14) 0.3114(13) 0.081(6) Uiso 1 d .
H13 H 0.6431 0.2972 0.2901 0.097 Uiso 1 calc R
C16 C 0.520(3) 0.473(2) 0.380(2) 0.141(12) Uiso 1 d .
H16 H 0.4862 0.5115 0.4041 0.170 Uiso 1 calc R
C17 C 0.483(2) 0.4478(13) 0.3078(13) 0.084(7) Uiso 1 d .
H17 H 0.4281 0.4761 0.2812 0.101 Uiso 1 calc R
C14 C 0.660(3) 0.3662(16) 0.3789(16) 0.110(9) Uiso 1 d .
H14 H 0.7189 0.3393 0.4032 0.132 Uiso 1 calc R
C15 C 0.620(2) 0.4293(14) 0.4094(14) 0.091(7) Uiso 1 d .
H15 H 0.6568 0.4470 0.4524 0.109 Uiso 1 calc R
C21 C 0.4542(17) 0.3956(11) 0.1411(10) 0.061(5) Uiso 1 d .
C22 C 0.454(2) 0.4787(15) 0.1089(15) 0.105(8) Uiso 1 d .
H22A H 0.4657 0.5171 0.1465 0.126 Uiso 1 calc R
H22B H 0.3849 0.4884 0.0808 0.126 Uiso 1 calc R
H22C H 0.5098 0.4826 0.0793 0.126 Uiso 1 calc R

loop_
_atom_site_aniso_label
_atom_site_aniso_U_11
_atom_site_aniso_U_22
_atom_site_aniso_U_33
_atom_site_aniso_U_23
_atom_site_aniso_U_13
_atom_site_aniso_U_12
W1 0.0509(7) 0.0509(4) 0.0526(4) 0.0027(3) 0.0068(4) 0.0035(4)
I2 0.0725(13) 0.0596(8) 0.0856(10) -0.0155(6) 0.0079(8) -0.0016(7)
I3 0.1248(17) 0.0856(10) 0.0594(9) 0.0107(7) 0.0022(9) 0.0085(10)
P7 0.051(4) 0.067(3) 0.068(3) 0.005(2) 0.019(3) 0.002(3)
P4 0.049(4) 0.063(3) 0.085(4) -0.020(3) 0.008(3) 0.005(3)

loop_
_atom_type_symbol
_atom_type_description
_atom_type_scat_dispersion_real
_atom_type_scat_dispersion_imag
_atom_type_scat_source
C C 0.0033 0.0016 'International Tables Vol C Tables 4.2.6.8 and 6.1.1.4'
H H 0.0000 0.0000 'International Tables Vol C Tables 4.2.6.8 and 6.1.1.4'
N N 0.0061 0.0033 'International Tables Vol C Tables 4.2.6.8 and 6.1.1.4'
O O 0.0106 0.0060 'International Tables Vol C Tables 4.2.6.8 and 6.1.1.4'
W W -0.8490 6.8722 'International Tables Vol C Tables 4.2.6.8 and 6.1.1.4'
I I -0.4742 1.8119 'International Tables Vol C Tables 4.2.6.8 and 6.1.1.4'
P P 0.1023 0.0942 'International Tables Vol C Tables 4.2.6.8 and 6.1.1.4'

loop_
_geom_angle_atom_site_label_1
_geom_angle_atom_site_label_2
_geom_angle_atom_site_label_3
_geom_angle
C21 W1 C100 110.1(8)
C21 W1 C11 38.7(7)
C100 W1 C11 71.9(7)
C21 W1 P4 85.4(7)
C100 W1 P4 92.6(7)
C11 W1 P4 93.3(6)
C21 W1 P7 105.0(7)
C100 W1 P7 85.8(7)
C11 W1 P7 96.1(6)
P4 W1 P7 169.43(18)
C21 W1 I2 165.3(6)
C100 W1 I2 80.1(5)
C11 W1 I2 151.7(5)
P4 W1 I2 83.61(14)
P7 W1 I2 85.82(14)
C21 W1 I3 84.4(6)
C100 W1 I3 164.6(5)
C11 W1 I3 121.5(5)
P4 W1 I3 94.03(15)
P7 W1 I3 85.12(13)
I2 W1 I3 86.74(6)
O71 P7 O81 107.4(9)
O71 P7 O91 99.6(10)
O81 P7 O91 101.0(8)
O71 P7 W1 120.8(7)
O81 P7 W1 106.0(6)
O91 P7 W1 119.9(7)
O61 P4 O41 101.6(12)
O61 P4 O51 93.2(15)
O41 P4 O51 106.1(11)
O61 P4 W1 124.9(12)
O41 P4 W1 107.8(7)
O51 P4 W1 120.5(10)
O100 C100 W1 177.1(19)
C72 O71 P7 127(2)
C73 C72 O71 113(3)
C73 C72 C74 111(4)
O71 C72 C74 106(3)
C84 C82 O81 105(3)
C84 C82 C83 116(3)
O81 C82 C83 104(2)
C82 O81 P7 127.2(16)
C93 C92 O91 112(2)
C93 C92 C94 115(2)
O91 C92 C94 108(2)
C92 O91 P7 131.8(15)
C42 O41 P4 123.4(18)
C44 C42 O41 107(3)
C44 C42 C43 112(3)
O41 C42 C43 106(3)
C52 O51 P4 134(2)
O51 C52 C53 100.7(16)
O51 C52 C54 100.1(16)
C53 C52 C54 96.9(16)
C62 O61 P4 137(3)
C63 C62 O61 110(3)
C63 C62 C64 122(4)
O61 C62 C64 102(3)
C21 C11 C12 142.5(19)
C21 C11 W1 65.4(11)
C12 C11 W1 152.1(15)
C17 C12 C11 119(2)
C17 C12 C13 121(2)
C11 C12 C13 120(2)
C14 C13 C12 118(2)
C17 C16 C15 110(3)
C16 C17 C12 124(3)
C15 C14 C13 121(3)
C14 C15 C16 125(3)
C11 C21 C22 135.5(19)
C11 C21 W1 75.7(11)
C22 C21 W1 148.7(16)

loop_
_geom_bond_atom_site_label_1
_geom_bond_atom_site_label_2
_geom_bond_distance
W1 C21 1.961(19)
W1 C100 1.932(19)
W1 C11 2.091(18)
W1 P4 2.511(7)
W1 P7 2.569(6)
W1 I2 2.847(3)
W1 I3 2.890(4)
P7 O71 1.551(18)
P7 O81 1.585(15)
P7 O91 1.603(17)
P4 O61 1.60(3)
P4 O41 1.548(15)
P4 O51 1.57(2)
C100 O100 1.13(2)
O71 C72 1.45(3)
C72 C73 1.44(5)
C72 C74 1.54(6)
C82 C84 1.48(4)
C82 O81 1.48(3)
C82 C83 1.53(4)
C93 C92 1.45(3)
C94 C92 1.49(3)
C92 O91 1.43(3)
O41 C42 1.50(4)
C42 C44 1.41(4)
C42 C43 1.55(4)
O51 C52 1.432(18)
C52 C53 1.508(19)
C52 C54 1.513(19)
O61 C62 1.43(4)
C62 C63 1.45(5)
C62 C64 1.60(5)
C11 C21 1.36(3)
C11 C12 1.39(3)
C12 C17 1.38(3)
C12 C13 1.42(3)
C13 C14 1.39(3)
C16 C17 1.44(4)
C16 C15 1.49(4)
C14 C15 1.35(3)
C21 C22 1.53(3)
